data_4500924
loop_
_publ_author_name
'Hao, Hong-Jun'
'Sun, Di'
'Li, Yun-Hua'
'Liu, Fu-Jing'
'Huang, Rong-Bin'
'Zheng, Lan-Sun'

_publ_section_title
;
 Effect of Different Carboxylates on a Series of Ag(I) Coordination
 Compounds with Benzoguanamine Ligand
;
_journal_issue 8
_journal_name_full 'Crystal Growth &amp; Design'
_journal_page_first 3564
_journal_paper_doi 10.1021/cg200534x
_journal_volume 11
_journal_year 2011
_chemical_formula_sum 'C60 H58 Ag4 N30 O8'
_chemical_formula_weight 1758.84
_chemical_name_systematic
; 
 ? 
;
_space_group_IT_number 2
_symmetry_cell_setting triclinic
_symmetry_space_group_name_Hall '-P 1'
_symmetry_space_group_name_H-M 'P -1'
_atom_sites_solution_hydrogens geom
_atom_sites_solution_primary direct
_atom_sites_solution_secondary difmap
_audit_creation_method SHELXL-97
_cell_angle_alpha 65.698(18)
_cell_angle_beta 78.834(18)
_cell_angle_gamma 71.073(13)
_cell_formula_units_Z 1
_cell_length_a 10.3963(16)
_cell_length_b 13.3282(19)
_cell_length_c 13.693(4)
_cell_measurement_reflns_used 926
_cell_measurement_temperature 173(2)
_cell_measurement_theta_max 56.22
_cell_measurement_theta_min 4.46
_cell_volume 1631.7(6)
_computing_structure_refinement 'SHELXL-97 (Sheldrick, 1997)'
_computing_structure_solution 'SHELXS-97 (Sheldrick, 1990)'
_diffrn_ambient_temperature 173(2)
_diffrn_measured_fraction_theta_full 0.991
_diffrn_measured_fraction_theta_max 0.991
_diffrn_measurement_device_type 'Rigaku RAXIS-RAPID Imaging Plate'
_diffrn_measurement_method \w
_diffrn_radiation_monochromator graphite
_diffrn_radiation_source 'fine-focus sealed tube'
_diffrn_radiation_type MoK\a
_diffrn_radiation_wavelength 0.71073
_diffrn_reflns_av_R_equivalents 0.0305
_diffrn_reflns_av_sigmaI/netI 0.0396
_diffrn_reflns_limit_h_max 12
_diffrn_reflns_limit_h_min -12
_diffrn_reflns_limit_k_max 16
_diffrn_reflns_limit_k_min -16
_diffrn_reflns_limit_l_max 16
_diffrn_reflns_limit_l_min -16
_diffrn_reflns_number 13887
_diffrn_reflns_theta_full 26.00
_diffrn_reflns_theta_max 26.00
_diffrn_reflns_theta_min 3.05
_diffrn_standards_decay_% 0
_exptl_absorpt_coefficient_mu 1.263
_exptl_absorpt_correction_T_max 0.8841
_exptl_absorpt_correction_T_min 0.8331
_exptl_absorpt_correction_type multi-scan
_exptl_absorpt_process_details '(ABSCOR; Higashi, 1995)'
_exptl_crystal_colour colorless
_exptl_crystal_density_diffrn 1.790
_exptl_crystal_density_method 'not measured'
_exptl_crystal_description lamellar
_exptl_crystal_F_000 880
_exptl_crystal_size_max 0.15
_exptl_crystal_size_mid 0.10
_exptl_crystal_size_min 0.10
_refine_diff_density_max 0.905
_refine_diff_density_min -0.841
_refine_diff_density_rms 0.139
_refine_ls_extinction_method SHELXL
_refine_ls_goodness_of_fit_ref 1.176
_refine_ls_hydrogen_treatment constrain
_refine_ls_matrix_type full
_refine_ls_number_parameters 460
_refine_ls_number_reflns 6350
_refine_ls_number_restraints 0
_refine_ls_restrained_S_all 1.176
_refine_ls_R_factor_all 0.0329
_refine_ls_R_factor_gt 0.0288
_refine_ls_shift/su_max 0.003
_refine_ls_shift/su_mean 0.000
_refine_ls_structure_factor_coef Fsqd
_refine_ls_weighting_details 'calc w=1/[\s^2^(Fo^2^)+(0.0492P)^2^+1.4676P] where P=(Fo^2^+2Fc^2^)/3'
_refine_ls_weighting_scheme calc
_refine_ls_wR_factor_gt 0.0834
_refine_ls_wR_factor_ref 0.0982
_reflns_number_gt 5738
_reflns_number_total 6350
_reflns_threshold_expression >2sigma(I)
_cod_data_source_file cg200534x_si_002.cif
_cod_data_source_block p1
_cod_original_cell_volume 1631.8(5)
_cod_original_sg_symbol_H-M p-1
_cod_database_code 4500924

loop_
_symmetry_equiv_pos_as_xyz
'x, y, z'
'-x, -y, -z'

loop_
_atom_site_label
_atom_site_type_symbol
_atom_site_fract_x
_atom_site_fract_y
_atom_site_fract_z
_atom_site_U_iso_or_equiv
_atom_site_adp_type
_atom_site_occupancy
_atom_site_symmetry_multiplicity
_atom_site_calc_flag
_atom_site_refinement_flags
C1 C 1.0374(3) 1.3243(3) 0.6602(2) 0.0184(6) Uani 1 1 d .
C2 C 0.8923(3) 1.2319(3) 0.7860(2) 0.0175(6) Uani 1 1 d .
C3 C 0.9175(3) 1.3944(3) 0.7861(3) 0.0210(7) Uani 1 1 d .
C4 C 0.8858(4) 1.4782(3) 0.8390(3) 0.0267(7) Uani 1 1 d .
C5 C 0.7576(4) 1.5049(3) 0.8912(3) 0.0400(9) Uani 1 1 d .
H5A H 0.6899 1.4707 0.8921 0.048 Uiso 1 1 calc R
C6 C 0.7294(5) 1.5821(4) 0.9421(3) 0.0462(11) Uani 1 1 d .
H6A H 0.6419 1.6011 0.9770 0.055 Uiso 1 1 calc R
C7 C 0.8268(5) 1.6309(3) 0.9419(3) 0.0409(11) Uani 1 1 d .
H7A H 0.8069 1.6829 0.9772 0.049 Uiso 1 1 calc R
C8 C 0.9538(5) 1.6047(3) 0.8906(3) 0.0340(9) Uani 1 1 d .
H8A H 1.0209 1.6391 0.8905 0.041 Uiso 1 1 calc R
C9 C 0.9840(4) 1.5285(3) 0.8393(3) 0.0273(8) Uani 1 1 d .
H9A H 1.0717 1.5106 0.8043 0.033 Uiso 1 1 calc R
C10 C 0.7941(3) 1.3732(3) 0.4931(3) 0.0185(6) Uani 1 1 d .
C11 C 0.6570(3) 1.2643(3) 0.6070(3) 0.0195(6) Uani 1 1 d .
C12 C 0.6233(3) 1.4449(3) 0.5963(2) 0.0192(6) Uani 1 1 d .
C13 C 0.5430(3) 1.5395(3) 0.6323(3) 0.0236(7) Uani 1 1 d .
C14 C 0.4397(4) 1.5237(3) 0.7125(3) 0.0390(9) Uani 1 1 d .
H14A H 0.4206 1.4514 0.7451 0.047 Uiso 1 1 calc R
C15 C 0.3634(5) 1.6120(4) 0.7463(4) 0.0454(11) Uani 1 1 d .
H15A H 0.2939 1.5992 0.8027 0.054 Uiso 1 1 calc R
C16 C 0.3877(4) 1.7175(3) 0.6987(4) 0.0414(10) Uani 1 1 d .
H16A H 0.3372 1.7772 0.7233 0.050 Uiso 1 1 calc R
C17 C 0.4854(5) 1.7361(4) 0.6154(4) 0.0463(11) Uani 1 1 d .
H17A H 0.5003 1.8099 0.5801 0.056 Uiso 1 1 calc R
C18 C 0.5627(4) 1.6477(3) 0.5825(4) 0.0432(10) Uani 1 1 d .
H18A H 0.6303 1.6616 0.5247 0.052 Uiso 1 1 calc R
C19 C 1.2542(3) 0.8857(3) 0.8863(2) 0.0176(6) Uani 1 1 d .
C20 C 1.4614(3) 0.8861(3) 0.9149(2) 0.0157(6) Uani 1 1 d .
C21 C 1.3947(3) 0.9654(3) 0.7462(2) 0.0153(6) Uani 1 1 d .
C22 C 1.5622(3) 0.8613(3) 0.9917(2) 0.0160(6) Uani 1 1 d .
C23 C 1.5525(3) 0.7868(3) 1.0987(2) 0.0196(6) Uani 1 1 d .
H23A H 1.4814 0.7500 1.1235 0.024 Uiso 1 1 calc R
C24 C 1.6466(3) 0.7667(3) 1.1686(3) 0.0226(7) Uani 1 1 d .
H24A H 1.6405 0.7156 1.2412 0.027 Uiso 1 1 calc R
C25 C 1.7498(3) 0.8214(3) 1.1322(3) 0.0236(7) Uani 1 1 d .
H25A H 1.8127 0.8091 1.1807 0.028 Uiso 1 1 calc R
C26 C 1.7616(3) 0.8937(3) 1.0260(3) 0.0206(6) Uani 1 1 d .
H26A H 1.8336 0.9295 1.0014 0.025 Uiso 1 1 calc R
C27 C 1.6679(3) 0.9142(3) 0.9549(2) 0.0170(6) Uani 1 1 d .
H27A H 1.6758 0.9639 0.8820 0.020 Uiso 1 1 calc R
C28 C 1.2047(3) 1.1025(3) 0.4256(2) 0.0153(6) Uani 1 1 d .
C29 C 1.1778(3) 1.1420(3) 0.3089(2) 0.0189(6) Uani 1 1 d .
H29A H 1.2654 1.1256 0.2668 0.023 Uiso 1 1 calc R
H29B H 1.1363 1.2258 0.2803 0.023 Uiso 1 1 calc R
C30 C 1.0831(3) 1.0828(3) 0.2953(2) 0.0166(6) Uani 1 1 d .
N1 N 1.1305(3) 1.3298(3) 0.5788(2) 0.0259(6) Uani 1 1 d .
H1A H 1.1691 1.3863 0.5525 0.031 Uiso 1 1 calc R
H1B H 1.1540 1.2770 0.5509 0.031 Uiso 1 1 calc R
N2 N 0.8323(3) 1.1474(2) 0.8294(2) 0.0233(6) Uani 1 1 d .
H2A H 0.8533 1.0934 0.8032 0.028 Uiso 1 1 calc R
H2B H 0.7716 1.1455 0.8842 0.028 Uiso 1 1 calc R
N3 N 0.9849(3) 1.2329(2) 0.7020(2) 0.0167(5) Uani 1 1 d .
N4 N 0.8575(3) 1.3095(2) 0.8329(2) 0.0225(6) Uani 1 1 d .
N5 N 1.0051(3) 1.4077(2) 0.7000(2) 0.0196(5) Uani 1 1 d .
N6 N 0.8997(3) 1.3831(2) 0.4211(2) 0.0236(6) Uani 1 1 d .
H6B H 0.9244 1.4470 0.3936 0.028 Uiso 1 1 calc R
H6C H 0.9450 1.3256 0.4009 0.028 Uiso 1 1 calc R
N7 N 0.6239(3) 1.1641(2) 0.6515(2) 0.0254(6) Uani 1 1 d .
H7B H 0.6702 1.1070 0.6310 0.030 Uiso 1 1 calc R
H7C H 0.5559 1.1558 0.7010 0.030 Uiso 1 1 calc R
N8 N 0.5855(3) 1.3476(2) 0.6430(2) 0.0233(6) Uani 1 1 d .
N9 N 0.7267(3) 1.4627(2) 0.5225(2) 0.0190(5) Uani 1 1 d .
N10 N 0.7613(3) 1.2725(2) 0.5319(2) 0.0170(5) Uani 1 1 d .
N11 N 1.2692(3) 0.9490(2) 0.77959(19) 0.0159(5) Uani 1 1 d .
N12 N 1.3472(3) 0.8535(2) 0.9573(2) 0.0171(5) Uani 1 1 d .
N13 N 1.4931(3) 0.9381(2) 0.8113(2) 0.0193(5) Uani 1 1 d .
N14 N 1.1401(3) 0.8535(3) 0.9239(2) 0.0258(6) Uani 1 1 d .
H14B H 1.1278 0.8128 0.9926 0.031 Uiso 1 1 calc R
H14C H 1.0769 0.8728 0.8800 0.031 Uiso 1 1 calc R
N15 N 1.4228(3) 1.0127(2) 0.6406(2) 0.0220(6) Uani 1 1 d .
H15B H 1.5032 1.0250 0.6157 0.026 Uiso 1 1 calc R
H15C H 1.3609 1.0315 0.5958 0.026 Uiso 1 1 calc R
O1 O 1.2884(2) 1.00575(18) 0.46699(17) 0.0193(5) Uani 1 1 d .
O2 O 1.1402(2) 1.16670(19) 0.47589(17) 0.0212(5) Uani 1 1 d .
O3 O 1.0879(2) 1.0715(2) 0.20952(17) 0.0257(5) Uani 1 1 d .
O4 O 1.0021(2) 1.04419(18) 0.37622(17) 0.0196(5) Uani 1 1 d .
Ag1 Ag 1.09573(2) 1.068186(19) 0.669760(18) 0.01889(9) Uani 1 1 d .
Ag2 Ag 0.86800(3) 1.13932(2) 0.47197(2) 0.02437(9) Uani 1 1 d .

loop_
_atom_site_aniso_label
_atom_site_aniso_U_11
_atom_site_aniso_U_22
_atom_site_aniso_U_33
_atom_site_aniso_U_23
_atom_site_aniso_U_13
_atom_site_aniso_U_12
C1 0.0197(15) 0.0158(15) 0.0185(15) -0.0052(13) -0.0020(12) -0.0047(13)
C2 0.0160(15) 0.0184(15) 0.0162(15) -0.0056(12) -0.0013(11) -0.0034(12)
C3 0.0262(17) 0.0163(15) 0.0195(16) -0.0068(13) -0.0010(13) -0.0046(13)
C4 0.039(2) 0.0155(16) 0.0229(17) -0.0091(14) 0.0024(14) -0.0041(15)
C5 0.044(2) 0.033(2) 0.045(2) -0.0231(19) 0.0117(19) -0.0110(18)
C6 0.054(3) 0.039(2) 0.040(2) -0.025(2) 0.009(2) 0.003(2)
C7 0.071(3) 0.0180(18) 0.026(2) -0.0119(16) -0.0116(19) 0.0064(19)
C8 0.056(3) 0.0187(17) 0.0255(19) -0.0064(15) -0.0164(17) -0.0034(17)
C9 0.043(2) 0.0177(16) 0.0177(16) -0.0058(14) -0.0047(14) -0.0035(15)
C10 0.0182(15) 0.0156(15) 0.0228(16) -0.0082(13) -0.0023(12) -0.0040(12)
C11 0.0181(15) 0.0177(15) 0.0239(16) -0.0087(13) -0.0002(12) -0.0062(13)
C12 0.0251(17) 0.0163(15) 0.0141(15) -0.0039(12) -0.0019(12) -0.0050(13)
C13 0.0235(17) 0.0195(16) 0.0290(18) -0.0128(14) 0.0020(13) -0.0048(14)
C14 0.045(2) 0.0253(19) 0.048(2) -0.0215(18) 0.0177(19) -0.0120(18)
C15 0.050(3) 0.034(2) 0.050(3) -0.025(2) 0.024(2) -0.013(2)
C16 0.047(2) 0.031(2) 0.051(3) -0.030(2) 0.0084(19) -0.0055(19)
C17 0.054(3) 0.030(2) 0.058(3) -0.023(2) 0.011(2) -0.015(2)
C18 0.041(2) 0.028(2) 0.062(3) -0.025(2) 0.017(2) -0.0122(18)
C19 0.0156(15) 0.0194(15) 0.0211(16) -0.0116(13) 0.0031(12) -0.0062(12)
C20 0.0172(15) 0.0135(14) 0.0161(15) -0.0072(12) 0.0009(12) -0.0029(12)
C21 0.0171(15) 0.0150(14) 0.0151(14) -0.0071(12) -0.0004(11) -0.0044(12)
C22 0.0131(14) 0.0156(14) 0.0202(15) -0.0106(13) 0.0002(11) -0.0007(12)
C23 0.0193(15) 0.0198(16) 0.0173(15) -0.0043(13) -0.0013(12) -0.0058(13)
C24 0.0243(17) 0.0219(16) 0.0171(16) -0.0040(13) -0.0018(13) -0.0046(14)
C25 0.0198(16) 0.0247(17) 0.0269(18) -0.0109(15) -0.0076(13) -0.0018(14)
C26 0.0185(15) 0.0209(16) 0.0228(17) -0.0087(14) -0.0012(12) -0.0057(13)
C27 0.0166(15) 0.0172(15) 0.0155(15) -0.0064(12) -0.0001(11) -0.0025(12)
C28 0.0134(14) 0.0158(15) 0.0198(15) -0.0078(12) 0.0020(11) -0.0083(12)
C29 0.0216(16) 0.0180(15) 0.0166(15) -0.0056(13) 0.0014(12) -0.0075(13)
C30 0.0139(14) 0.0152(14) 0.0188(15) -0.0073(12) -0.0013(11) -0.0004(12)
N1 0.0322(16) 0.0260(15) 0.0280(15) -0.0171(13) 0.0126(12) -0.0182(13)
N2 0.0262(15) 0.0240(15) 0.0236(14) -0.0123(12) 0.0080(11) -0.0131(12)
N3 0.0190(13) 0.0156(13) 0.0157(13) -0.0059(11) 0.0002(10) -0.0057(11)
N4 0.0247(14) 0.0191(14) 0.0242(14) -0.0110(12) 0.0054(11) -0.0068(12)
N5 0.0240(14) 0.0163(13) 0.0198(13) -0.0084(11) 0.0031(11) -0.0075(11)
N6 0.0253(14) 0.0159(13) 0.0298(15) -0.0112(12) 0.0093(12) -0.0089(12)
N7 0.0278(15) 0.0176(14) 0.0314(16) -0.0122(12) 0.0121(12) -0.0114(12)
N8 0.0227(14) 0.0186(14) 0.0300(15) -0.0136(12) 0.0067(11) -0.0064(12)
N9 0.0203(13) 0.0139(13) 0.0228(14) -0.0082(11) 0.0021(11) -0.0050(11)
N10 0.0171(13) 0.0137(12) 0.0204(13) -0.0076(11) 0.0016(10) -0.0045(10)
N11 0.0164(12) 0.0164(13) 0.0139(12) -0.0053(11) -0.0015(10) -0.0036(10)
N12 0.0173(13) 0.0190(13) 0.0145(12) -0.0059(11) -0.0004(10) -0.0056(11)
N13 0.0167(13) 0.0219(14) 0.0209(14) -0.0103(12) 0.0007(10) -0.0053(11)
N14 0.0220(14) 0.0403(17) 0.0153(13) -0.0048(13) 0.0003(11) -0.0173(13)
N15 0.0182(13) 0.0312(15) 0.0180(13) -0.0083(12) 0.0001(10) -0.0107(12)
O1 0.0202(11) 0.0172(11) 0.0178(11) -0.0053(9) -0.0024(9) -0.0028(9)
O2 0.0255(12) 0.0191(11) 0.0208(11) -0.0114(10) 0.0022(9) -0.0057(9)
O3 0.0269(12) 0.0411(14) 0.0167(11) -0.0159(11) 0.0022(9) -0.0144(11)
O4 0.0220(11) 0.0198(11) 0.0203(11) -0.0103(9) 0.0046(9) -0.0097(9)
Ag1 0.01897(14) 0.01860(14) 0.02044(14) -0.00839(11) -0.00070(9) -0.00583(10)
Ag2 0.02757(16) 0.01665(14) 0.02838(16) -0.01266(11) 0.00757(11) -0.00532(11)

loop_
_atom_type_symbol
_atom_type_description
_atom_type_scat_dispersion_real
_atom_type_scat_dispersion_imag
_atom_type_scat_source
C C 0.0033 0.0016 'International Tables Vol C Tables 4.2.6.8 and 6.1.1.4'
H H 0.0000 0.0000 'International Tables Vol C Tables 4.2.6.8 and 6.1.1.4'
N N 0.0061 0.0033 'International Tables Vol C Tables 4.2.6.8 and 6.1.1.4'
O O 0.0106 0.0060 'International Tables Vol C Tables 4.2.6.8 and 6.1.1.4'
Ag Ag -0.8971 1.1015 'International Tables Vol C Tables 4.2.6.8 and 6.1.1.4'

loop_
_geom_angle_atom_site_label_1
_geom_angle_atom_site_label_2
_geom_angle_atom_site_label_3
_geom_angle
_geom_angle_site_symmetry_1
_geom_angle_site_symmetry_3
_geom_angle_publ_flag
N1 C1 N5 117.5(3) . . ?
N1 C1 N3 118.3(3) . . ?
N5 C1 N3 124.1(3) . . ?
N2 C2 N3 118.9(3) . . ?
N2 C2 N4 116.4(3) . . ?
N3 C2 N4 124.7(3) . . ?
N5 C3 N4 126.0(3) . . ?
N5 C3 C4 118.1(3) . . ?
N4 C3 C4 115.9(3) . . ?
C9 C4 C5 119.4(3) . . ?
C9 C4 C3 120.7(3) . . ?
C5 C4 C3 120.0(3) . . ?
C6 C5 C4 119.6(4) . . ?
C6 C5 H5A 120.2 . . ?
C4 C5 H5A 120.2 . . ?
C7 C6 C5 120.5(4) . . ?
C7 C6 H6A 119.8 . . ?
C5 C6 H6A 119.8 . . ?
C6 C7 C8 120.3(4) . . ?
C6 C7 H7A 119.9 . . ?
C8 C7 H7A 119.9 . . ?
C7 C8 C9 120.3(4) . . ?
C7 C8 H8A 119.9 . . ?
C9 C8 H8A 119.9 . . ?
C8 C9 C4 120.0(4) . . ?
C8 C9 H9A 120.0 . . ?
C4 C9 H9A 120.0 . . ?
N6 C10 N9 118.6(3) . . ?
N6 C10 N10 116.9(3) . . ?
N9 C10 N10 124.4(3) . . ?
N10 C11 N8 124.6(3) . . ?
N10 C11 N7 117.7(3) . . ?
N8 C11 N7 117.7(3) . . ?
N9 C12 N8 125.8(3) . . ?
N9 C12 C13 118.1(3) . . ?
N8 C12 C13 116.1(3) . . ?
C14 C13 C18 117.9(3) . . ?
C14 C13 C12 120.5(3) . . ?
C18 C13 C12 121.5(3) . . ?
C13 C14 C15 120.9(4) . . ?
C13 C14 H14A 119.6 . . ?
C15 C14 H14A 119.6 . . ?
C16 C15 C14 120.4(4) . . ?
C16 C15 H15A 119.8 . . ?
C14 C15 H15A 119.8 . . ?
C17 C16 C15 119.4(4) . . ?
C17 C16 H16A 120.3 . . ?
C15 C16 H16A 120.3 . . ?
C16 C17 C18 120.2(4) . . ?
C16 C17 H17A 119.9 . . ?
C18 C17 H17A 119.9 . . ?
C13 C18 C17 121.1(4) . . ?
C13 C18 H18A 119.4 . . ?
C17 C18 H18A 119.4 . . ?
N14 C19 N12 117.3(3) . . ?
N14 C19 N11 118.3(3) . . ?
N12 C19 N11 124.4(3) . . ?
N13 C20 N12 126.1(3) . . ?
N13 C20 C22 117.1(3) . . ?
N12 C20 C22 116.8(3) . . ?
N15 C21 N13 117.7(3) . . ?
N15 C21 N11 117.3(3) . . ?
N13 C21 N11 125.0(3) . . ?
C23 C22 C27 119.8(3) . . ?
C23 C22 C20 121.3(3) . . ?
C27 C22 C20 118.9(3) . . ?
C24 C23 C22 120.0(3) . . ?
C24 C23 H23A 120.0 . . ?
C22 C23 H23A 120.0 . . ?
C23 C24 C25 119.9(3) . . ?
C23 C24 H24A 120.1 . . ?
C25 C24 H24A 120.1 . . ?
C26 C25 C24 120.4(3) . . ?
C26 C25 H25A 119.8 . . ?
C24 C25 H25A 119.8 . . ?
C25 C26 C27 120.1(3) . . ?
C25 C26 H26A 119.9 . . ?
C27 C26 H26A 119.9 . . ?
C26 C27 C22 119.7(3) . . ?
C26 C27 H27A 120.2 . . ?
C22 C27 H27A 120.2 . . ?
O2 C28 O1 124.2(3) . . ?
O2 C28 C29 118.1(3) . . ?
O1 C28 C29 117.7(3) . . ?
C28 C29 C30 111.7(2) . . ?
C28 C29 H29A 109.3 . . ?
C30 C29 H29A 109.3 . . ?
C28 C29 H29B 109.3 . . ?
C30 C29 H29B 109.3 . . ?
H29A C29 H29B 107.9 . . ?
O3 C30 O4 122.5(3) . . ?
O3 C30 C29 119.9(3) . . ?
O4 C30 C29 117.5(3) . . ?
C1 N1 H1A 120.0 . . ?
C1 N1 H1B 120.0 . . ?
H1A N1 H1B 120.0 . . ?
C2 N2 H2A 120.0 . . ?
C2 N2 H2B 120.0 . . ?
H2A N2 H2B 120.0 . . ?
C2 N3 C1 115.0(3) . . ?
C2 N3 Ag1 121.1(2) . . ?
C1 N3 Ag1 120.9(2) . . ?
C3 N4 C2 114.8(3) . . ?
C3 N5 C1 115.3(3) . . ?
C10 N6 H6B 120.0 . . ?
C10 N6 H6C 120.0 . . ?
H6B N6 H6C 120.0 . . ?
C11 N7 H7B 120.0 . . ?
C11 N7 H7C 120.0 . . ?
H7B N7 H7C 120.0 . . ?
C12 N8 C11 115.1(3) . . ?
C12 N9 C10 114.6(3) . . ?
C11 N10 C10 115.3(3) . . ?
C11 N10 Ag2 123.4(2) . . ?
C10 N10 Ag2 121.3(2) . . ?
C21 N11 C19 114.1(2) . . ?
C21 N11 Ag1 117.38(19) . . ?
C19 N11 Ag1 125.9(2) . . ?
C20 N12 C19 114.9(3) . . ?
C20 N13 C21 114.7(3) . . ?
C19 N14 H14B 120.0 . . ?
C19 N14 H14C 120.0 . . ?
H14B N14 H14C 120.0 . . ?
C21 N15 H15B 120.0 . . ?
C21 N15 H15C 120.0 . . ?
H15B N15 H15C 120.0 . . ?
C28 O2 Ag1 115.42(19) . . ?
C30 O4 Ag2 125.93(19) . . ?
C30 O4 Ag1 105.92(18) . 2_776 ?
Ag2 O4 Ag1 115.81(9) . 2_776 ?
N11 Ag1 N3 113.85(9) . . y
N11 Ag1 O4 109.05(8) . 2_776 y
N3 Ag1 O4 127.53(8) . 2_776 y
N11 Ag1 O2 121.66(8) . . y
N3 Ag1 O2 95.19(8) . . y
O4 Ag1 O2 86.68(7) 2_776 . y
N10 Ag2 O4 162.97(9) . . y
N10 Ag2 O4 110.93(8) . 2_776 y
O4 Ag2 O4 79.46(8) . 2_776 y
N10 Ag2 O1 106.67(8) . 2_776 y
O4 Ag2 O1 88.76(7) . 2_776 y
O4 Ag2 O1 75.40(7) 2_776 2_776 y

loop_
_geom_bond_atom_site_label_1
_geom_bond_atom_site_label_2
_geom_bond_distance
_geom_bond_site_symmetry_2
_geom_bond_publ_flag
C1 N1 1.322(4) . ?
C1 N5 1.354(4) . ?
C1 N3 1.358(4) . ?
C2 N2 1.331(4) . ?
C2 N3 1.348(4) . ?
C2 N4 1.353(4) . ?
C3 N5 1.330(4) . ?
C3 N4 1.336(4) . ?
C3 C4 1.488(4) . ?
C4 C9 1.393(5) . ?
C4 C5 1.395(5) . ?
C5 C6 1.395(6) . ?
C5 H5A 0.9500 . ?
C6 C7 1.368(7) . ?
C6 H6A 0.9500 . ?
C7 C8 1.379(6) . ?
C7 H7A 0.9500 . ?
C8 C9 1.385(5) . ?
C8 H8A 0.9500 . ?
C9 H9A 0.9500 . ?
C10 N6 1.327(4) . ?
C10 N9 1.349(4) . ?
C10 N10 1.357(4) . ?
C11 N10 1.340(4) . ?
C11 N8 1.342(4) . ?
C11 N7 1.349(4) . ?
C12 N9 1.335(4) . ?
C12 N8 1.340(4) . ?
C12 C13 1.483(4) . ?
C13 C14 1.379(5) . ?
C13 C18 1.384(5) . ?
C14 C15 1.389(5) . ?
C14 H14A 0.9500 . ?
C15 C16 1.371(6) . ?
C15 H15A 0.9500 . ?
C16 C17 1.370(6) . ?
C16 H16A 0.9500 . ?
C17 C18 1.386(6) . ?
C17 H17A 0.9500 . ?
C18 H18A 0.9500 . ?
C19 N14 1.330(4) . ?
C19 N12 1.348(4) . ?
C19 N11 1.362(4) . ?
C20 N13 1.326(4) . ?
C20 N12 1.339(4) . ?
C20 C22 1.492(4) . ?
C21 N15 1.333(4) . ?
C21 N13 1.349(4) . ?
C21 N11 1.353(4) . ?
C22 C23 1.397(4) . ?
C22 C27 1.398(4) . ?
C23 C24 1.389(4) . ?
C23 H23A 0.9500 . ?
C24 C25 1.391(5) . ?
C24 H24A 0.9500 . ?
C25 C26 1.383(5) . ?
C25 H25A 0.9500 . ?
C26 C27 1.395(4) . ?
C26 H26A 0.9500 . ?
C27 H27A 0.9500 . ?
C28 O2 1.261(4) . ?
C28 O1 1.267(4) . ?
C28 C29 1.514(4) . ?
C29 C30 1.525(4) . ?
C29 H29A 0.9900 . ?
C29 H29B 0.9900 . ?
C30 O3 1.233(4) . ?
C30 O4 1.285(4) . ?
N1 H1A 0.8800 . ?
N1 H1B 0.8800 . ?
N2 H2A 0.8800 . ?
N2 H2B 0.8800 . ?
N3 Ag1 2.302(3) . y
N6 H6B 0.8800 . ?
N6 H6C 0.8800 . ?
N7 H7B 0.8800 . ?
N7 H7C 0.8800 . ?
N10 Ag2 2.151(3) . y
N11 Ag1 2.295(3) . y
N14 H14B 0.8800 . ?
N14 H14C 0.8800 . ?
N15 H15B 0.8800 . ?
N15 H15C 0.8800 . ?
O2 Ag1 2.457(2) . y
O4 Ag2 2.187(2) . y
O4 Ag1 2.385(2) 2_776 ?
Ag1 O4 2.385(2) 2_776 y
Ag2 O4 2.624(2) 2_776 y
Ag2 O1 2.695(2) 2_776 y

loop_
_geom_hbond_atom_site_label_D
_geom_hbond_atom_site_label_H
_geom_hbond_atom_site_label_A
_geom_hbond_distance_DH
_geom_hbond_distance_HA
_geom_hbond_distance_DA
_geom_hbond_angle_DHA
_geom_hbond_site_symmetry_A
N1 H1A N9 0.88 2.36 3.237(4) 178.5 2_786
N1 H1B O2 0.88 2.16 3.008(4) 161.0 .
N2 H2A O3 0.88 2.15 3.003(4) 162.3 2_776
N2 H2B N12 0.88 2.28 3.145(4) 166.6 2_777
N6 H6B N5 0.88 2.11 2.975(4) 168.5 2_786
N6 H6C O2 0.88 2.43 3.066(4) 129.8 .
N7 H7B O1 0.88 2.29 3.115(4) 155.1 2_776
N14 H14B N4 0.88 2.27 3.139(4) 168.3 2_777
N14 H14C O3 0.88 2.06 2.931(4) 172.4 2_776
N15 H15B O1 0.88 2.24 3.058(4) 155.3 2_876
N15 H15C O1 0.88 2.23 3.027(3) 150.2 .
